data_4517559
loop_
_publ_author_name
'Spektor, Kristina'
'Crichton, Wilson A.'
'Filippov, Stanislav'
'Klarbring, Johan'
'Simak, Sergei I.'
'Fischer, Andreas'
'H\"aussermann, Ulrich'

_publ_section_title
;
 Na-Ni-H Phase Formation at High Pressures and High Temperatures: Hydrido
 Complexes [NiH<sub>5</sub>]<sup>3-</sup><i>Versus</i> the Perovskite
 NaNiH<sub>3</sub>.
;
_journal_issue 15
_journal_name_full 'ACS omega'
_journal_page_first 8730
_journal_page_last 8743
_journal_paper_doi 10.1021/acsomega.0c00239
_journal_volume 5
_journal_year 2020
_chemical_formula_sum 'H5 Na3 Ni'
_chemical_formula_weight 132.7
_space_group_IT_number 63
_space_group_name_Hall '-C 2c 2'
_space_group_name_H-M_alt 'C m c m'
_symmetry_cell_setting orthorhombic
_symmetry_Int_Tables_number 63
_symmetry_space_group_name_Hall '-C 2c 2'
_symmetry_space_group_name_H-M 'C m c m'
_cell_angle_alpha 90
_cell_angle_beta 90
_cell_angle_gamma 90
_cell_formula_units_Z 4
_cell_length_a 7.3575(13)
_cell_length_b 6.7932(15)
_cell_length_c 7.2231(12)
_cell_measurement_temperature 300
_cell_volume 361.02(12)
_diffrn_ambient_temperature 300
_diffrn_measurement_device_type 'DT X-Scan series1 linear pixilated detector at ID06-LVP, ESRF'
_diffrn_radiation_probe x-ray
_diffrn_radiation_type synchrotron
_diffrn_radiation_wavelength 0.22542
_exptl_absorpt_coefficient_mu 0.233
_exptl_crystal_density_diffrn 2.4415
_exptl_crystal_F_000 264
_pd_instr_location ' ?'
_pd_meas_2theta_range_inc 0.005
_pd_meas_2theta_range_max 10.649
_pd_meas_2theta_range_min 2.172
_pd_meas_number_of_points 1744
_pd_proc_2theta_range_inc 0.005
_pd_proc_2theta_range_max 9.953
_pd_proc_2theta_range_min 2.371
_pd_proc_ls_background_function 'Manual background'
_pd_proc_ls_pref_orient_corr none
_pd_proc_ls_profile_function Pseudo-Voigt
_pd_proc_ls_prof_R_factor 0.1092
_pd_proc_ls_prof_wR_expected 0.0306
_pd_proc_ls_prof_wR_factor 0.1435
_refine_ls_goodness_of_fit_all 4.70
_refine_ls_hydrogen_treatment constr
_refine_ls_number_constraints 1
_refine_ls_number_parameters 16
_refine_ls_number_restraints 0
_refine_ls_R_factor_all 0.1110
_refine_ls_R_factor_gt 0.1094
_refine_ls_shift/su_max 0.0351
_refine_ls_shift/su_mean 0.0172
_refine_ls_weighting_scheme sigma
_refine_ls_wR_factor_all 0.1015
_refine_ls_wR_factor_gt 0.1013
_cod_data_source_file ao0c00239_si_005.cif
_cod_data_source_block I
_cod_depositor_comments
;
The following automatic conversions were performed:

data item '_diffrn_radiation_probe' value 'X-ray' was changed to
'x-ray' in accordance with the
/home/data/users/saulius/crontab/automatic-downloads/rss-feeds/ACS/lib/dictionaries/cif_core.dic
dictionary named 'cif_core.dic' version 2.4.2 last updated on
2011-04-26.

Automatic conversion script
Id: cif_fix_values 7556 2019-12-06 15:28:31Z antanas 

 Adding full bibliography for 4517557--4517561.cif.
;
_cod_original_formula_sum 'H5 Na3 Ni1'
_cod_database_code 4517559

loop_
_space_group_symop_id
_space_group_symop_operation_xyz
1 x,y,z
2 -x,-y,z+1/2
3 -x,y,-z+1/2
4 x,-y,-z
5 -x,-y,-z
6 x,y,-z+1/2
7 x,-y,z+1/2
8 -x,y,z
9 x+1/2,y+1/2,z
10 -x+1/2,-y+1/2,z+1/2
11 -x+1/2,y+1/2,-z+1/2
12 x+1/2,-y+1/2,-z
13 -x+1/2,-y+1/2,-z
14 x+1/2,y+1/2,-z+1/2
15 x+1/2,-y+1/2,z+1/2
16 -x+1/2,y+1/2,z

loop_
_atom_site_label
_atom_site_type_symbol
_atom_site_fract_x
_atom_site_fract_y
_atom_site_fract_z
_atom_site_adp_type
_atom_site_U_iso_or_equiv
_atom_site_site_symmetry_multiplicity
_atom_site_occupancy
_atom_site_calc_flag
_atom_site_refinement_flags
_atom_site_disorder_assembly
_atom_site_disorder_group
Na1 Na 0.208(2) 0 0 Uiso 0.046(6) 8 1 d . . .
Na2 Na 0 0.675(3) 0.25 Uiso 0.046(6) 4 1 d . . .
Ni1 Ni 0 0.2391(16) 0.25 Uiso 0.013(3) 4 1 d . . .
H1 H 0 0.69735 0.5453 Uiso 0.038 8 1 d . . .
H2 H 0.2075 0.27691 0.25 Uiso 0.038 8 1 d . . .
H3 H 0 0.00196 0.25 Uiso 0.038 4 1 d . . .

loop_
_atom_type_symbol
_atom_type_scat_dispersion_real
_atom_type_scat_dispersion_imag
_atom_type_scat_source
H 0.0000 0.0000 'International Tables Vol C tables 4.2.6.8 and 6.1.1.1'
Na -0.0023 0.0021 'International Tables Vol C tables 4.2.6.8 and 6.1.1.1'
Ni 0.0686 0.1261 'International Tables Vol C tables 4.2.6.8 and 6.1.1.1'

loop_
_exptl_crystal_face_index_h
_exptl_crystal_face_index_k
_exptl_crystal_face_index_l
_exptl_crystal_face_perp_dist
? ? ? ?

loop_
_geom_angle_atom_site_label_1
_geom_angle_atom_site_label_2
_geom_angle_atom_site_label_3
_geom_angle_site_symmetry_1
_geom_angle_site_symmetry_2
_geom_angle_site_symmetry_3
_geom_angle
_geom_angle_publ_flag
Na1 Na1 Na1 5_555 . 13_545 100.3(4) ?
Na1 Na1 Na1 5_555 . 13_555 100.3(4) ?
Na1 Na1 Na1 5_555 . 6_554 90.0(4) ?
Na1 Na1 Na1 5_555 . 6_555 90.0(4) ?
Na1 Na1 Na2 5_555 . 1_545 61.8(3) ?
Na1 Na1 Na2 5_555 . 9_545 134.8(3) ?
Na1 Na1 Na2 5_555 . 2_564 61.8(3) ?
Na1 Na1 Na2 5_555 . 10_554 134.8(3) ?
Na1 Na1 Ni1 5_555 . . 57.8(3) ?
Na1 Na1 Ni1 5_555 . 2_554 57.8(3) ?
Na1 Na1 H2 5_555 . 10_554 104.8 ?
Na1 Na1 H2 5_555 . 11_545 104.8 ?
Na1 Na1 H3 5_555 . . 49.7 ?
Na1 Na1 H3 5_555 . 2_554 49.7 ?
Na1 Na1 Na1 13_545 . 13_555 159.4(7) ?
Na1 Na1 Na1 13_545 . 6_554 90.00(7) ?
Na1 Na1 Na1 13_545 . 6_555 90.00(7) ?
Na1 Na1 Na2 13_545 . 1_545 54.1(4) ?
Na1 Na1 Na2 13_545 . 9_545 104.9(6) ?
Na1 Na1 Na2 13_545 . 2_564 139.1(4) ?
Na1 Na1 Na2 13_545 . 10_554 59.4(5) ?
Na1 Na1 Ni1 13_545 . . 130.7(3) ?
Na1 Na1 Ni1 13_545 . 2_554 62.5(3) ?
Na1 Na1 H2 13_545 . 10_554 124.5 ?
Na1 Na1 H2 13_545 . 11_545 48.92 ?
Na1 Na1 H3 13_545 . . 96.9 ?
Na1 Na1 H3 13_545 . 2_554 96.3 ?
Na1 Na1 Na1 13_555 . 6_554 90.00(7) ?
Na1 Na1 Na1 13_555 . 6_555 90.00(7) ?
Na1 Na1 Na2 13_555 . 1_545 139.1(4) ?
Na1 Na1 Na2 13_555 . 9_545 59.4(5) ?
Na1 Na1 Na2 13_555 . 2_564 54.1(4) ?
Na1 Na1 Na2 13_555 . 10_554 104.9(6) ?
Na1 Na1 Ni1 13_555 . . 62.5(3) ?
Na1 Na1 Ni1 13_555 . 2_554 130.7(3) ?
Na1 Na1 H2 13_555 . 10_554 48.92 ?
Na1 Na1 H2 13_555 . 11_545 124.5 ?
Na1 Na1 H3 13_555 . . 96.3 ?
Na1 Na1 H3 13_555 . 2_554 96.9 ?
Na1 Na1 Na1 6_554 . 6_555 180.0(5) ?
Na1 Na1 Na2 6_554 . 1_545 123.9(4) ?
Na1 Na1 Na2 6_554 . 9_545 126.4(5) ?
Na1 Na1 Na2 6_554 . 2_564 56.1(3) ?
Na1 Na1 Na2 6_554 . 10_554 53.6(3) ?
Na1 Na1 Ni1 6_554 . . 129.0(4) ?
Na1 Na1 Ni1 6_554 . 2_554 51.0(2) ?
Na1 Na1 H2 6_554 . 10_554 42.21 ?
Na1 Na1 H2 6_554 . 11_545 137.8 ?
Na1 Na1 H3 6_554 . . 139.7 ?
Na1 Na1 H3 6_554 . 2_554 40.3 ?
Na1 Na1 Na2 6_555 . 1_545 56.1(3) ?
Na1 Na1 Na2 6_555 . 9_545 53.6(3) ?
Na1 Na1 Na2 6_555 . 2_564 123.9(4) ?
Na1 Na1 Na2 6_555 . 10_554 126.4(5) ?
Na1 Na1 Ni1 6_555 . . 51.0(2) ?
Na1 Na1 Ni1 6_555 . 2_554 129.0(4) ?
Na1 Na1 H2 6_555 . 10_554 137.8 ?
Na1 Na1 H2 6_555 . 11_545 42.21 ?
Na1 Na1 H3 6_555 . . 40.3 ?
Na1 Na1 H3 6_555 . 2_554 139.7 ?
Na2 Na1 Na2 1_545 . 9_545 105.6(3) ?
Na2 Na1 Na2 1_545 . 2_564 123.6(6) ?
Na2 Na1 Na2 1_545 . 10_554 113.5(5) ?
Na2 Na1 Ni1 1_545 . . 77.5(4) ?
Na2 Na1 Ni1 1_545 . 2_554 73.3(3) ?
Na2 Na1 H2 1_545 . 10_554 163.3 ?
Na2 Na1 H2 1_545 . 11_545 44.21 ?
Na2 Na1 H3 1_545 . . 43.3 ?
Na2 Na1 H3 1_545 . 2_554 96.6 ?
Na2 Na1 Na2 9_545 . 2_564 113.5(5) ?
Na2 Na1 Na2 9_545 . 10_554 90.4(5) ?
Na2 Na1 Ni1 9_545 . . 77.4(2) ?
Na2 Na1 Ni1 9_545 . 2_554 165.7(6) ?
Na2 Na1 H2 9_545 . 10_554 91.0 ?
Na2 Na1 H2 9_545 . 11_545 67.9 ?
Na2 Na1 H3 9_545 . . 90.09 ?
Na2 Na1 H3 9_545 . 2_554 155.5 ?
Na2 Na1 Na2 2_564 . 10_554 105.6(3) ?
Na2 Na1 Ni1 2_564 . . 73.3(3) ?
Na2 Na1 Ni1 2_564 . 2_554 77.5(4) ?
Na2 Na1 H2 2_564 . 10_554 44.21 ?
Na2 Na1 H2 2_564 . 11_545 163.3 ?
Na2 Na1 H3 2_564 . . 96.6 ?
Na2 Na1 H3 2_564 . 2_554 43.3 ?
Na2 Na1 Ni1 10_554 . . 165.7(6) ?
Na2 Na1 Ni1 10_554 . 2_554 77.4(2) ?
Na2 Na1 H2 10_554 . 10_554 67.9 ?
Na2 Na1 H2 10_554 . 11_545 91.0 ?
Na2 Na1 H3 10_554 . . 155.5 ?
Na2 Na1 H3 10_554 . 2_554 90.09 ?
Ni1 Na1 Ni1 . . 2_554 115.5(6) ?
Ni1 Na1 H2 . . 10_554 104.5 ?
Ni1 Na1 H2 . . 11_545 91.24 ?
Ni1 Na1 H3 . . . 34.1 ?
Ni1 Na1 H3 . . 2_554 97.9 ?
Ni1 Na1 H2 2_554 . 10_554 91.24 ?
Ni1 Na1 H2 2_554 . 11_545 104.5 ?
Ni1 Na1 H3 2_554 . . 97.9 ?
Ni1 Na1 H3 2_554 . 2_554 34.1 ?
H2 Na1 H2 10_554 . 11_545 150.5 ?
H2 Na1 H3 10_554 . . 136.6 ?
H2 Na1 H3 10_554 . 2_554 66.62 ?
H2 Na1 H3 11_545 . . 66.62 ?
H2 Na1 H3 11_545 . 2_554 136.6 ?
H3 Na1 H3 . . 2_554 99.4 ?
Na1 Na2 Na1 1_565 . 9_455 105.6(3) ?
Na1 Na2 Na1 1_565 . 2_565 94.0(6) ?
Na1 Na2 Na1 1_565 . 10_555 105.3(4) ?
Na1 Na2 Na1 1_565 . 5_565 56.4(5) ?
Na1 Na2 Na1 1_565 . 13_555 66.5(2) ?
Na1 Na2 Na1 1_565 . 6_565 67.8(4) ?
Na1 Na2 Na1 1_565 . 14_455 158.4(7) ?
Na1 Na2 Ni1 1_565 . . 133.0(3) ?
Na1 Na2 H1 1_565 . . 120.5 ?
Na1 Na2 H1 1_565 . 3_555 52.8 ?
Na1 Na2 H2 1_565 . 9_455 103.9 ?
Na1 Na2 H2 1_565 . 11_555 48.7 ?
Na1 Na2 H3 1_565 . 1_565 47.0 ?
Na1 Na2 Na1 9_455 . 2_565 105.3(4) ?
Na1 Na2 Na1 9_455 . 10_555 134.1(8) ?
Na1 Na2 Na1 9_455 . 5_565 66.5(2) ?
Na1 Na2 Na1 9_455 . 13_555 89.6(5) ?
Na1 Na2 Na1 9_455 . 6_565 158.4(7) ?
Na1 Na2 Na1 9_455 . 14_455 72.7(3) ?
Na1 Na2 Ni1 9_455 . . 67.1(4) ?
Na1 Na2 H1 9_455 . . 128.3 ?
Na1 Na2 H1 9_455 . 3_555 55.7 ?
Na1 Na2 H2 9_455 . 9_455 56.5 ?
Na1 Na2 H2 9_455 . 11_555 142.2 ?
Na1 Na2 H3 9_455 . 1_565 112.9 ?
Na1 Na2 Na1 2_565 . 10_555 105.6(3) ?
Na1 Na2 Na1 2_565 . 5_565 67.8(4) ?
Na1 Na2 Na1 2_565 . 13_555 158.4(7) ?
Na1 Na2 Na1 2_565 . 6_565 56.4(5) ?
Na1 Na2 Na1 2_565 . 14_455 66.5(2) ?
Na1 Na2 Ni1 2_565 . . 133.0(3) ?
Na1 Na2 H1 2_565 . . 52.8 ?
Na1 Na2 H1 2_565 . 3_555 120.5 ?
Na1 Na2 H2 2_565 . 9_455 48.7 ?
Na1 Na2 H2 2_565 . 11_555 103.9 ?
Na1 Na2 H3 2_565 . 1_565 47.0 ?
Na1 Na2 Na1 10_555 . 5_565 158.4(7) ?
Na1 Na2 Na1 10_555 . 13_555 72.7(3) ?
Na1 Na2 Na1 10_555 . 6_565 66.5(2) ?
Na1 Na2 Na1 10_555 . 14_455 89.6(5) ?
Na1 Na2 Ni1 10_555 . . 67.1(4) ?
Na1 Na2 H1 10_555 . . 55.7 ?
Na1 Na2 H1 10_555 . 3_555 128.3 ?
Na1 Na2 H2 10_555 . 9_455 142.2 ?
Na1 Na2 H2 10_555 . 11_555 56.5 ?
Na1 Na2 H3 10_555 . 1_565 112.9 ?
Na1 Na2 Na1 5_565 . 13_555 105.6(3) ?
Na1 Na2 Na1 5_565 . 6_565 94.0(6) ?
Na1 Na2 Na1 5_565 . 14_455 105.3(4) ?
Na1 Na2 Ni1 5_565 . . 133.0(3) ?
Na1 Na2 H1 5_565 . . 120.5 ?
Na1 Na2 H1 5_565 . 3_555 52.8 ?
Na1 Na2 H2 5_565 . 9_455 48.7 ?
Na1 Na2 H2 5_565 . 11_555 103.9 ?
Na1 Na2 H3 5_565 . 1_565 47.0 ?
Na1 Na2 Na1 13_555 . 6_565 105.3(4) ?
Na1 Na2 Na1 13_555 . 14_455 134.1(8) ?
Na1 Na2 Ni1 13_555 . . 67.1(4) ?
Na1 Na2 H1 13_555 . . 128.3 ?
Na1 Na2 H1 13_555 . 3_555 55.7 ?
Na1 Na2 H2 13_555 . 9_455 142.2 ?
Na1 Na2 H2 13_555 . 11_555 56.5 ?
Na1 Na2 H3 13_555 . 1_565 112.9 ?
Na1 Na2 Na1 6_565 . 14_455 105.6(3) ?
Na1 Na2 Ni1 6_565 . . 133.0(3) ?
Na1 Na2 H1 6_565 . . 52.8 ?
Na1 Na2 H1 6_565 . 3_555 120.5 ?
Na1 Na2 H2 6_565 . 9_455 103.9 ?
Na1 Na2 H2 6_565 . 11_555 48.7 ?
Na1 Na2 H3 6_565 . 1_565 47.0 ?
Na1 Na2 Ni1 14_455 . . 67.1(4) ?
Na1 Na2 H1 14_455 . . 55.7 ?
Na1 Na2 H1 14_455 . 3_555 128.3 ?
Na1 Na2 H2 14_455 . 9_455 56.5 ?
Na1 Na2 H2 14_455 . 11_555 142.2 ?
Na1 Na2 H3 14_455 . 1_565 112.9 ?
Ni1 Na2 H1 . . . 94.1 ?
Ni1 Na2 H1 . . 3_555 94.1 ?
Ni1 Na2 H2 . . 9_455 107.9 ?
Ni1 Na2 H2 . . 11_555 107.9 ?
Ni1 Na2 H3 . . 1_565 180.0 ?
H1 Na2 H1 . . 3_555 171.8 ?
H1 Na2 H2 . . 9_455 88.7 ?
H1 Na2 H2 . . 11_555 88.7 ?
H1 Na2 H3 . . 1_565 85.9 ?
H1 Na2 H2 3_555 . 9_455 88.7 ?
H1 Na2 H2 3_555 . 11_555 88.7 ?
H1 Na2 H3 3_555 . 1_565 85.9 ?
H2 Na2 H2 9_455 . 11_555 144.3 ?
H2 Na2 H3 9_455 . 1_565 72.1 ?
H2 Na2 H3 11_555 . 1_565 72.1 ?
Na1 Ni1 Na1 . . 2_555 111.1(4) ?
Na1 Ni1 Na1 . . 5_555 64.5(4) ?
Na1 Ni1 Na1 . . 6_555 77.9(3) ?
Na1 Ni1 Na2 . . . 124.5(2) ?
Na1 Ni1 H1 . . 2_564 63.6 ?
Na1 Ni1 H1 . . 4_566 139.7 ?
Na1 Ni1 H2 . . . 64.4 ?
Na1 Ni1 H2 . . 3_555 128.3 ?
Na1 Ni1 H3 . . . 55.5 ?
Na1 Ni1 Na1 2_555 . 5_555 77.9(3) ?
Na1 Ni1 Na1 2_555 . 6_555 64.5(4) ?
Na1 Ni1 Na2 2_555 . . 124.5(2) ?
Na1 Ni1 H1 2_555 . 2_564 139.7 ?
Na1 Ni1 H1 2_555 . 4_566 63.6 ?
Na1 Ni1 H2 2_555 . . 128.3 ?
Na1 Ni1 H2 2_555 . 3_555 64.4 ?
Na1 Ni1 H3 2_555 . . 55.5 ?
Na1 Ni1 Na1 5_555 . 6_555 111.1(4) ?
Na1 Ni1 Na2 5_555 . . 124.5(2) ?
Na1 Ni1 H1 5_555 . 2_564 63.6 ?
Na1 Ni1 H1 5_555 . 4_566 139.7 ?
Na1 Ni1 H2 5_555 . . 128.3 ?
Na1 Ni1 H2 5_555 . 3_555 64.4 ?
Na1 Ni1 H3 5_555 . . 55.5 ?
Na1 Ni1 Na2 6_555 . . 124.5(2) ?
Na1 Ni1 H1 6_555 . 2_564 139.7 ?
Na1 Ni1 H1 6_555 . 4_566 63.6 ?
Na1 Ni1 H2 6_555 . . 64.4 ?
Na1 Ni1 H2 6_555 . 3_555 128.3 ?
Na1 Ni1 H3 6_555 . . 55.5 ?
Na2 Ni1 H1 . . 2_564 73.7 ?
Na2 Ni1 H1 . . 4_566 73.7 ?
Na2 Ni1 H2 . . . 80.5 ?
Na2 Ni1 H2 . . 3_555 80.5 ?
Na2 Ni1 H3 . . . 180.0 ?
H1 Ni1 H1 2_564 . 4_566 147.5 ?
H1 Ni1 H2 2_564 . . 87.34 ?
H1 Ni1 H2 2_564 . 3_555 87.34 ?
H1 Ni1 H3 2_564 . . 106.3 ?
H1 Ni1 H2 4_566 . . 87.34 ?
H1 Ni1 H2 4_566 . 3_555 87.34 ?
H1 Ni1 H3 4_566 . . 106.3 ?
H2 Ni1 H2 . . 3_555 160.9 ?
H2 Ni1 H3 . . . 99.5 ?
H2 Ni1 H3 3_555 . . 99.5 ?
Na2 H1 Ni1 . . 2_565 167.8 ?
Na1 H2 Na1 10_555 . 13_555 95.59 ?
Na1 H2 Na2 10_555 . 9_545 87.0 ?
Na1 H2 Ni1 10_555 . . 110.7 ?
Na1 H2 Na2 13_555 . 9_545 87.0 ?
Na1 H2 Ni1 13_555 . . 110.7 ?
Na2 H2 Ni1 9_545 . . 152.6 ?
Na1 H3 Na1 . . 2_555 179.356 ?
Na1 H3 Na1 . . 5_555 80.6 ?
Na1 H3 Na1 . . 6_555 99.4 ?
Na1 H3 Na2 . . 1_545 89.6778 ?
Na1 H3 Ni1 . . . 90.3222 ?
Na1 H3 Na1 2_555 . 5_555 99.4 ?
Na1 H3 Na1 2_555 . 6_555 80.6 ?
Na1 H3 Na2 2_555 . 1_545 89.6778 ?
Na1 H3 Ni1 2_555 . . 90.3222 ?
Na1 H3 Na1 5_555 . 6_555 179.356 ?
Na1 H3 Na2 5_555 . 1_545 89.6778 ?
Na1 H3 Ni1 5_555 . . 90.3222 ?
Na1 H3 Na2 6_555 . 1_545 89.6778 ?
Na1 H3 Ni1 6_555 . . 90.3222 ?
Na2 H3 Ni1 1_545 . . 180.0 ?

loop_
_geom_bond_atom_site_label_1
_geom_bond_atom_site_label_2
_geom_bond_site_symmetry_1
_geom_bond_site_symmetry_2
_geom_bond_distance
_geom_bond_publ_flag
Na1 Na1 . 5_555 3.06(2) ?
Na1 Na1 . 13_545 3.452(5) ?
Na1 Na1 . 13_555 3.452(5) ?
Na1 Na1 . 6_554 3.6116(12) ?
Na1 Na1 . 6_555 3.6116(12) ?
Na1 Na2 . 1_545 3.238(18) ?
Na1 Na2 . 9_545 3.047(15) ?
Na1 Na2 . 2_564 3.238(18) ?
Na1 Na2 . 10_554 3.047(15) ?
Na1 Ni1 . . 2.871(11) ?
Na1 Ni1 . 2_554 2.871(11) ?
Na1 H2 . 10_554 2.438 ?
Na1 H2 . 11_545 2.438 ?
Na1 H3 . . 2.368 ?
Na1 H3 . 2_554 2.368 ?
Na2 Ni1 . . 2.96(3) ?
Na2 H1 . . 2.1385 ?
Na2 H1 . 3_555 2.1385 ?
Na2 H2 . 9_455 2.261 ?
Na2 H2 . 11_555 2.261 ?
Na2 H3 . 1_565 2.22 ?
Ni1 H1 . 2_564 1.540 ?
Ni1 H1 . 4_566 1.540 ?
Ni1 H2 . . 1.5481 ?
Ni1 H2 . 3_555 1.5481 ?
Ni1 H3 . . 1.611 ?

loop_
_geom_hbond_atom_site_label_D
_geom_hbond_atom_site_label_H
_geom_hbond_atom_site_label_A
_geom_hbond_site_symmetry_D
_geom_hbond_site_symmetry_H
_geom_hbond_site_symmetry_A
_geom_hbond_distance_DH
_geom_hbond_distance_HA
_geom_hbond_distance_DA
_geom_hbond_angle_DHA
_geom_hbond_publ_flag
? ? ? ? ? ? ? ? ? ? ?

loop_
_geom_torsion_atom_site_label_1
_geom_torsion_atom_site_label_2
_geom_torsion_atom_site_label_3
_geom_torsion_atom_site_label_4
_geom_torsion_site_symmetry_1
_geom_torsion_site_symmetry_2
_geom_torsion_site_symmetry_3
_geom_torsion_site_symmetry_4
_geom_torsion
_geom_torsion_publ_flag
? ? ? ? ? ? ? ? ? ?

loop_
_restr_angle_atom_site_label_1
_restr_angle_site_symmetry_1
_restr_angle_atom_site_label_2
_restr_angle_site_symmetry_2
_restr_angle_atom_site_label_3
_restr_angle_site_symmetry_3
_restr_angle_target
_restr_angle_target_weight_param
? ? ? ? ? ? ? ?

loop_
_restr_distance_atom_site_label_1
_restr_distance_site_symmetry_1
_restr_distance_atom_site_label_2
_restr_distance_site_symmetry_2
_restr_distance_target
_restr_distance_target_weight_param
? ? ? ? ? ?

loop_
_restr_equal_angle_atom_site_label_1
_restr_equal_angle_site_symmetry_1
_restr_equal_angle_atom_site_label_2
_restr_equal_angle_site_symmetry_2
_restr_equal_angle_atom_site_label_3
_restr_equal_angle_site_symmetry_3
_restr_equal_angle_class_class_id
_restr_equal_angle_class_target_weight_param
? ? ? ? ? ? ? ?

loop_
_restr_equal_distance_atom_site_label_1
_restr_equal_distance_site_symmetry_1
_restr_equal_distance_atom_site_label_2
_restr_equal_distance_site_symmetry_2
_restr_equal_distance_class_class_id
_restr_equal_distance_class_target_weight_param
? ? ? ? ? ?

loop_
_restr_equal_torsion_atom_site_label_1
_restr_equal_torsion_site_symmetry_1
_restr_equal_torsion_atom_site_label_2
_restr_equal_torsion_site_symmetry_2
_restr_equal_torsion_atom_site_label_3
_restr_equal_torsion_site_symmetry_3
_restr_equal_torsion_atom_site_label_4
_restr_equal_torsion_site_symmetry_4
_restr_equal_torsion_class_class_id
_restr_equal_torsion_class_target_weight_param
? ? ? ? ? ? ? ? ? ?

loop_
_restr_torsion_atom_site_label_1
_restr_torsion_site_symmetry_1
_restr_torsion_atom_site_label_2
_restr_torsion_site_symmetry_2
_restr_torsion_atom_site_label_3
_restr_torsion_site_symmetry_3
_restr_torsion_atom_site_label_4
_restr_torsion_site_symmetry_4
_restr_torsion_angle_target
_restr_torsion_weight_param
? ? ? ? ? ? ? ? ? ?
